data_7045524
loop_
_publ_author_name
'Upmann, Daniel'
'Jones, Peter G.'

_publ_section_title
;
 Bromination and iodination of diphosphane dichalcogenides.
;
_journal_issue 8
_journal_name_full 'Dalton transactions (Cambridge, England : 2003)'
_journal_page_first 2748
_journal_page_last 2758
_journal_paper_doi 10.1039/c7dt04531j
_journal_volume 47
_journal_year 2018
_chemical_formula_sum 'C13 H30 P2 Se2'
_chemical_formula_weight 406.23
_space_group_IT_number 14
_space_group_name_Hall '-P 2ybc'
_space_group_name_H-M_alt 'P 1 21/c 1'
_symmetry_cell_setting monoclinic
_symmetry_space_group_name_Hall '-P 2ybc'
_symmetry_space_group_name_H-M 'P 1 21/c 1'
_atom_sites_solution_hydrogens geom
_atom_sites_solution_primary direct
_atom_sites_solution_secondary difmap
_audit_creation_method SHELXL-97
_audit_update_record
;
2017-10-11 deposited with the CCDC.
2018-02-02 downloaded from the CCDC.
;
_cell_angle_alpha 90.00
_cell_angle_beta 100.759(3)
_cell_angle_gamma 90.00
_cell_formula_units_Z 4
_cell_length_a 13.7347(4)
_cell_length_b 10.4735(3)
_cell_length_c 12.6411(4)
_cell_measurement_reflns_used 26703
_cell_measurement_temperature 100(2)
_cell_measurement_theta_max 30.4400
_cell_measurement_theta_min 2.4550
_cell_volume 1786.46(9)
_computing_cell_refinement
; 
CrysAlisPro, Agilent Technologies, 
Version 1.171.36.28 (release 01-02-2013 CrysAlis171 .NET) 
(compiled Feb  1 2013,16:14:44) 
;
_computing_data_collection
; 
CrysAlisPro, Agilent Technologies, 
Version 1.171.36.28 (release 01-02-2013 CrysAlis171 .NET) 
(compiled Feb  1 2013,16:14:44) 
;
_computing_data_reduction
; 
CrysAlisPro, Agilent Technologies, 
Version 1.171.36.28 (release 01-02-2013 CrysAlis171 .NET) 
(compiled Feb  1 2013,16:14:44) 
;
_computing_molecular_graphics 'Bruker XP'
_computing_publication_material SHELXL-97
_computing_structure_refinement 'SHELXL-97 (Sheldrick, 1997)'
_computing_structure_solution 'SHELXS-97 (Sheldrick, 1990)'
_diffrn_ambient_temperature 100(2)
_diffrn_detector_area_resol_mean 16.1419
_diffrn_measured_fraction_theta_full 0.997
_diffrn_measured_fraction_theta_max 0.997
_diffrn_measurement_device_type 'Oxford Diffraction Xcalibur, Eos'
_diffrn_measurement_method \w-scan
_diffrn_radiation_monochromator graphite
_diffrn_radiation_source 'fine-focus sealed tube'
_diffrn_radiation_type MoK\a
_diffrn_radiation_wavelength 0.71073
_diffrn_reflns_av_R_equivalents 0.0521
_diffrn_reflns_av_sigmaI/netI 0.0193
_diffrn_reflns_limit_h_max 19
_diffrn_reflns_limit_h_min -19
_diffrn_reflns_limit_k_max 14
_diffrn_reflns_limit_k_min -14
_diffrn_reflns_limit_l_max 17
_diffrn_reflns_limit_l_min -17
_diffrn_reflns_number 119830
_diffrn_reflns_theta_full 30.03
_diffrn_reflns_theta_max 30.03
_diffrn_reflns_theta_min 2.46
_exptl_absorpt_coefficient_mu 4.301
_exptl_absorpt_correction_T_max 1.00000
_exptl_absorpt_correction_T_min 0.75922
_exptl_absorpt_correction_type multi-scan
_exptl_absorpt_process_details
; 
CrysAlisPro, Agilent Technologies, 
Version 1.171.36.28 (release 01-02-2013 CrysAlis171 .NET) 
(compiled Feb  1 2013,16:14:44) 
;
_exptl_crystal_colour colourless
_exptl_crystal_density_diffrn 1.510
_exptl_crystal_density_method 'not measured'
_exptl_crystal_description plate
_exptl_crystal_F_000 824
_exptl_crystal_size_max 0.15
_exptl_crystal_size_mid 0.10
_exptl_crystal_size_min 0.08
_refine_diff_density_max 1.277
_refine_diff_density_min -1.049
_refine_diff_density_rms 0.077
_refine_ls_extinction_method none
_refine_ls_goodness_of_fit_ref 1.046
_refine_ls_hydrogen_treatment constr
_refine_ls_matrix_type full
_refine_ls_number_parameters 175
_refine_ls_number_reflns 5210
_refine_ls_number_restraints 24
_refine_ls_restrained_S_all 1.045
_refine_ls_R_factor_all 0.0335
_refine_ls_R_factor_gt 0.0250
_refine_ls_shift/su_max 0.001
_refine_ls_shift/su_mean 0.000
_refine_ls_structure_factor_coef Fsqd
_refine_ls_weighting_details 'calc w=1/[\s^2^(Fo^2^)+(0.0199P)^2^+1.6274P] where P=(Fo^2^+2Fc^2^)/3'
_refine_ls_weighting_scheme calc
_refine_ls_wR_factor_gt 0.0506
_refine_ls_wR_factor_ref 0.0534
_reflns_number_gt 4524
_reflns_number_total 5210
_reflns_threshold_expression >2sigma(I)
_cod_data_source_file c7dt04531j2.cif
_cod_data_source_block nuri
_cod_depositor_comments 'Adding full bibliography for 7045509--7045531.cif.'
_cod_original_sg_symbol_H-M 'P 21/c'
_cod_database_code 7045524

loop_
_symmetry_equiv_pos_as_xyz
'x, y, z'
'-x, y+1/2, -z+1/2'
'-x, -y, -z'
'x, -y-1/2, z-1/2'

loop_
_atom_site_label
_atom_site_type_symbol
_atom_site_fract_x
_atom_site_fract_y
_atom_site_fract_z
_atom_site_U_iso_or_equiv
_atom_site_adp_type
_atom_site_occupancy
_atom_site_symmetry_multiplicity
_atom_site_calc_flag
_atom_site_refinement_flags
_atom_site_disorder_assembly
_atom_site_disorder_group
C01 C 0.74318(13) 0.35893(16) 0.76083(13) 0.0168(3) Uani 1 1 d . A .
H01A H 0.7887 0.3102 0.8164 0.020 Uiso 1 1 calc R . .
H01B H 0.6856 0.3832 0.7933 0.020 Uiso 1 1 calc R . .
Se1 Se 0.805244(13) 0.184719(17) 0.564438(13) 0.01837(5) Uani 1 1 d . . .
Se2 Se 0.739075(14) 0.618585(18) 0.606345(15) 0.02363(5) Uani 1 1 d . A .
P1 P 0.69729(3) 0.24714(4) 0.65180(3) 0.01400(8) Uani 1 1 d . . .
C1 C 0.59275(12) 0.32891(17) 0.56715(13) 0.0177(3) Uani 1 1 d . . .
H1 H 0.6214 0.4060 0.5377 0.021 Uiso 1 1 calc R . .
C11 C 0.51568(15) 0.3790(2) 0.62982(16) 0.0285(4) Uani 1 1 d . . .
H11A H 0.4612 0.4193 0.5799 0.043 Uiso 1 1 calc R . .
H11B H 0.5466 0.4419 0.6830 0.043 Uiso 1 1 calc R . .
H11C H 0.4898 0.3078 0.6667 0.043 Uiso 1 1 calc R . .
C12 C 0.54369(15) 0.2511(2) 0.46946(15) 0.0280(4) Uani 1 1 d . . .
H12A H 0.4995 0.1873 0.4919 0.042 Uiso 1 1 calc R . .
H12B H 0.5948 0.2080 0.4379 0.042 Uiso 1 1 calc R . .
H12C H 0.5053 0.3081 0.4158 0.042 Uiso 1 1 calc R . .
C2 C 0.64952(14) 0.11478(16) 0.72426(14) 0.0202(3) Uani 1 1 d . . .
H2 H 0.5958 0.1497 0.7596 0.024 Uiso 1 1 calc R . .
C21 C 0.6049(2) 0.0095(2) 0.64778(18) 0.0423(6) Uani 1 1 d . . .
H21A H 0.6539 -0.0194 0.6057 0.063 Uiso 1 1 calc R . .
H21B H 0.5463 0.0422 0.5990 0.063 Uiso 1 1 calc R . .
H21C H 0.5858 -0.0623 0.6892 0.063 Uiso 1 1 calc R . .
C22 C 0.72962(17) 0.0601(2) 0.81179(16) 0.0322(5) Uani 1 1 d . . .
H22A H 0.7023 -0.0109 0.8475 0.048 Uiso 1 1 calc R . .
H22B H 0.7535 0.1267 0.8648 0.048 Uiso 1 1 calc R . .
H22C H 0.7848 0.0292 0.7796 0.048 Uiso 1 1 calc R . .
P2 P 0.80724(3) 0.50756(4) 0.73892(3) 0.01458(8) Uani 1 1 d D . .
C3 C 0.93236(14) 0.4477(3) 0.73246(16) 0.0185(5) Uani 0.872(6) 1 d PDU A 1
H3 H 0.9225 0.3689 0.6870 0.022 Uiso 0.872(6) 1 calc PR A 1
C31 C 0.99176(16) 0.5403(2) 0.6756(2) 0.0269(6) Uani 0.872(6) 1 d PDU A 1
H31A H 1.0138 0.6127 0.7231 0.040 Uiso 0.872(6) 1 calc PR A 1
H31B H 0.9499 0.5713 0.6092 0.040 Uiso 0.872(6) 1 calc PR A 1
H31C H 1.0496 0.4961 0.6581 0.040 Uiso 0.872(6) 1 calc PR A 1
C32 C 0.9903(2) 0.4060(3) 0.8424(3) 0.0248(6) Uani 0.872(6) 1 d PDU A 1
H32A H 1.0514 0.3628 0.8330 0.037 Uiso 0.872(6) 1 calc PR A 1
H32B H 0.9497 0.3474 0.8763 0.037 Uiso 0.872(6) 1 calc PR A 1
H32C H 1.0069 0.4813 0.8884 0.037 Uiso 0.872(6) 1 calc PR A 1
C3' C 0.9417(8) 0.5062(17) 0.7346(10) 0.015(3) Uiso 0.128(6) 1 d PDU A 2
H3' H 0.9696 0.5904 0.7627 0.018 Uiso 0.128(6) 1 calc PR A 2
C31' C 0.9639(11) 0.4901(15) 0.6223(11) 0.023(4) Uiso 0.128(6) 1 d PDU A 2
H31D H 0.9275 0.5547 0.5745 0.035 Uiso 0.128(6) 1 calc PR A 2
H31E H 0.9432 0.4048 0.5952 0.035 Uiso 0.128(6) 1 calc PR A 2
H31F H 1.0352 0.5004 0.6247 0.035 Uiso 0.128(6) 1 calc PR A 2
C32' C 0.9911(19) 0.404(2) 0.8112(17) 0.032(7) Uiso 0.128(6) 1 d PDU A 2
H32D H 0.9744 0.4173 0.8825 0.048 Uiso 0.128(6) 1 calc PR A 2
H32E H 1.0631 0.4088 0.8167 0.048 Uiso 0.128(6) 1 calc PR A 2
H32F H 0.9676 0.3196 0.7840 0.048 Uiso 0.128(6) 1 calc PR A 2
C4 C 0.80972(13) 0.59263(16) 0.86694(14) 0.0191(3) Uani 1 1 d . A .
H4 H 0.8391 0.5345 0.9272 0.023 Uiso 1 1 calc R . .
C41 C 0.87465(15) 0.71231(18) 0.87273(17) 0.0272(4) Uani 1 1 d . . .
H41A H 0.8489 0.7686 0.8120 0.041 Uiso 1 1 calc R A .
H41B H 0.9428 0.6875 0.8693 0.041 Uiso 1 1 calc R . .
H41C H 0.8738 0.7573 0.9405 0.041 Uiso 1 1 calc R . .
C42 C 0.70481(16) 0.62836(19) 0.88116(17) 0.0293(4) Uani 1 1 d . . .
H42A H 0.7081 0.6753 0.9488 0.044 Uiso 1 1 calc R A .
H42B H 0.6656 0.5505 0.8830 0.044 Uiso 1 1 calc R . .
H42C H 0.6736 0.6821 0.8208 0.044 Uiso 1 1 calc R . .

loop_
_atom_site_aniso_label
_atom_site_aniso_U_11
_atom_site_aniso_U_22
_atom_site_aniso_U_33
_atom_site_aniso_U_23
_atom_site_aniso_U_13
_atom_site_aniso_U_12
C01 0.0263(9) 0.0143(7) 0.0099(7) -0.0001(6) 0.0036(6) -0.0014(6)
Se1 0.02176(9) 0.01966(8) 0.01459(8) -0.00362(6) 0.00572(6) 0.00141(7)
Se2 0.02535(9) 0.02353(9) 0.01920(9) 0.00959(7) -0.00310(7) -0.00418(7)
P1 0.0187(2) 0.01343(18) 0.01006(18) -0.00065(15) 0.00325(15) -0.00055(15)
C1 0.0183(8) 0.0192(8) 0.0151(7) 0.0003(6) 0.0016(6) 0.0006(6)
C11 0.0259(10) 0.0327(10) 0.0273(10) -0.0028(8) 0.0056(8) 0.0068(8)
C12 0.0280(10) 0.0321(10) 0.0203(9) -0.0047(8) -0.0046(7) 0.0036(8)
C2 0.0269(9) 0.0176(8) 0.0175(8) 0.0013(6) 0.0077(7) -0.0039(7)
C21 0.0669(16) 0.0314(11) 0.0257(10) 0.0024(9) 0.0016(10) -0.0267(11)
C22 0.0429(12) 0.0240(10) 0.0262(10) 0.0110(8) -0.0027(9) -0.0071(9)
P2 0.01602(19) 0.01622(19) 0.01131(18) 0.00107(15) 0.00205(15) -0.00034(15)
C3 0.0168(9) 0.0163(12) 0.0219(10) -0.0025(8) 0.0019(7) 0.0001(8)
C31 0.0197(10) 0.0317(12) 0.0306(13) -0.0003(10) 0.0081(9) -0.0030(9)
C32 0.0205(12) 0.0214(12) 0.0285(17) -0.0001(11) -0.0053(11) 0.0023(8)
C4 0.0261(9) 0.0154(8) 0.0158(8) -0.0021(6) 0.0040(6) -0.0038(6)
C41 0.0331(10) 0.0168(8) 0.0315(10) -0.0041(7) 0.0055(8) -0.0074(7)
C42 0.0329(10) 0.0256(10) 0.0326(10) -0.0125(8) 0.0149(8) -0.0044(8)

loop_
_atom_type_symbol
_atom_type_description
_atom_type_scat_dispersion_real
_atom_type_scat_dispersion_imag
_atom_type_scat_source
C C 0.0033 0.0016 'International Tables Vol C Tables 4.2.6.8 and 6.1.1.4'
H H 0.0000 0.0000 'International Tables Vol C Tables 4.2.6.8 and 6.1.1.4'
P P 0.1023 0.0942 'International Tables Vol C Tables 4.2.6.8 and 6.1.1.4'
Se Se -0.0929 2.2259 'International Tables Vol C Tables 4.2.6.8 and 6.1.1.4'

loop_
_geom_angle_atom_site_label_1
_geom_angle_atom_site_label_2
_geom_angle_atom_site_label_3
_geom_angle
P1 C01 P2 122.48(9)
C01 P1 C1 105.24(8)
C01 P1 C2 102.18(8)
C1 P1 C2 109.12(8)
C01 P1 Se1 114.56(6)
C1 P1 Se1 112.90(6)
C2 P1 Se1 112.08(6)
C12 C1 C11 111.00(15)
C12 C1 P1 113.68(13)
C11 C1 P1 113.58(12)
C21 C2 C22 109.95(17)
C21 C2 P1 111.56(13)
C22 C2 P1 111.59(13)
C01 P2 C4 102.03(7)
C01 P2 C3 101.25(10)
C4 P2 C3 109.79(9)
C01 P2 C3' 120.4(6)
C4 P2 C3' 100.0(4)
C3 P2 C3' 19.4(5)
C01 P2 Se2 115.68(6)
C4 P2 Se2 111.34(6)
C3 P2 Se2 115.53(7)
C3' P2 Se2 106.1(4)
C31 C3 C32 112.0(2)
C31 C3 P2 112.83(16)
C32 C3 P2 112.77(18)
C31' C3' C32' 112.1(14)
C31' C3' P2 113.8(9)
C32' C3' P2 108.3(13)
C42 C4 C41 110.27(15)
C42 C4 P2 110.97(13)
C41 C4 P2 110.65(13)

loop_
_geom_bond_atom_site_label_1
_geom_bond_atom_site_label_2
_geom_bond_distance
C01 P1 1.8285(17)
C01 P2 1.8345(17)
Se1 P1 2.1111(4)
Se2 P2 2.1099(4)
P1 C1 1.8348(17)
P1 C2 1.8482(17)
C1 C12 1.527(2)
C1 C11 1.528(2)
C2 C21 1.518(3)
C2 C22 1.519(3)
P2 C4 1.8421(17)
P2 C3 1.845(2)
P2 C3' 1.858(11)
C3 C31 1.530(3)
C3 C32 1.530(4)
C3' C31' 1.515(14)
C3' C32' 1.517(16)
C4 C42 1.531(3)
C4 C41 1.532(2)

loop_
_geom_hbond_atom_site_label_D
_geom_hbond_atom_site_label_H
_geom_hbond_atom_site_label_A
_geom_hbond_distance_DH
_geom_hbond_distance_HA
_geom_hbond_distance_DA
_geom_hbond_angle_DHA
_geom_hbond_site_symmetry_A
C4 H4 Se1 1.00 2.97 3.8382(17) 146.4 4_566
C42 H42A Se2 0.98 2.91 3.8534(19) 160.9 4_576

loop_
_geom_torsion_atom_site_label_1
_geom_torsion_atom_site_label_2
_geom_torsion_atom_site_label_3
_geom_torsion_atom_site_label_4
_geom_torsion
P2 C01 P1 C1 -69.87(13)
P2 C01 P1 C2 176.17(11)
P2 C01 P1 Se1 54.73(12)
C01 P1 C1 C12 179.51(13)
C2 P1 C1 C12 -71.47(15)
Se1 P1 C1 C12 53.86(14)
C01 P1 C1 C11 -52.29(15)
C2 P1 C1 C11 56.72(15)
Se1 P1 C1 C11 -177.94(11)
C01 P1 C2 C21 178.89(16)
C1 P1 C2 C21 67.83(17)
Se1 P1 C2 C21 -57.98(17)
C01 P1 C2 C22 -57.68(15)
C1 P1 C2 C22 -168.74(13)
Se1 P1 C2 C22 65.45(14)
P1 C01 P2 C4 168.07(11)
P1 C01 P2 C3 -78.64(13)
P1 C01 P2 C3' -82.6(5)
P1 C01 P2 Se2 47.04(13)
C01 P2 C3 C31 159.34(16)
C4 P2 C3 C31 -93.36(17)
C3' P2 C3 C31 -30.9(11)
Se2 P2 C3 C31 33.56(19)
C01 P2 C3 C32 -72.5(2)
C4 P2 C3 C32 34.8(2)
C3' P2 C3 C32 97.2(12)
Se2 P2 C3 C32 161.71(17)
C01 P2 C3' C31' 92.1(12)
C4 P2 C3' C31' -157.5(11)
C3 P2 C3' C31' 80.4(16)
Se2 P2 C3' C31' -41.6(13)
C01 P2 C3' C32' -33.3(15)
C4 P2 C3' C32' 77.2(14)
C3 P2 C3' C32' -44.9(14)
Se2 P2 C3' C32' -167.0(13)
C01 P2 C4 C42 -65.88(14)
C3 P2 C4 C42 -172.66(14)
C3' P2 C4 C42 169.9(5)
Se2 P2 C4 C42 58.11(14)
C01 P2 C4 C41 171.37(13)
C3 P2 C4 C41 64.59(16)
C3' P2 C4 C41 47.2(5)
Se2 P2 C4 C41 -64.64(14)
